data_2003475
loop_
_publ_author_name
'Cousson, A.'
'Nectoux, F.'
'Robert, F.'
'Rizkalla, E. N.'

_publ_section_title
;
 Sodium Bis(dipicolinato)ferrate(III) Dihydrate
;
_journal_issue 5
_journal_name_full 'Acta Crystallographica Section C'
_journal_page_first 838
_journal_page_last 840
_journal_paper_doi 10.1107/S0108270194005561
_journal_volume 51
_journal_year 1995
_chemical_formula_sum 'C14 H10 Fe N2 Na O10'
_chemical_formula_weight 445.07
_space_group_IT_number 9
_symmetry_cell_setting monoclinic
_symmetry_space_group_name_Hall 'C -2yc'
_symmetry_space_group_name_H-M 'C 1 c 1'
_audit_creation_method CRYSTALS
_cell_angle_alpha 90.000
_cell_angle_beta 93.12(2)
_cell_angle_gamma 90.000
_cell_formula_units_Z 4
_cell_length_a 14.904(4)
_cell_length_b 12.434(2)
_cell_length_c 8.645(3)
_cell_measurement_reflns_used 25
_cell_measurement_temperature 293
_cell_measurement_theta_max 16.8
_cell_measurement_theta_min 15
_cell_volume 1599.7(7)
_computing_data_collection 'CAD-4 Software (Enraf-Nonius, 1989)'
_computing_data_reduction 'CRYSTALS (Watkins, Carruthers & Betteridge, 1985)'
_computing_molecular_graphics 'CRYSTALS '
_computing_publication_material 'CRYSTALS '
_computing_structure_refinement 'CRYSTALS '
_computing_structure_solution 'SHELXS86 (Sheldrick, 1985)'
_diffrn_measurement_device '  Enraf-nonius CAD4 '
_diffrn_measurement_method \w-2\q
_diffrn_radiation_monochromator graphite
_diffrn_radiation_source 'fine-focus sealed tube'
_diffrn_radiation_type MoK\a
_diffrn_radiation_wavelength 0.71073
_diffrn_reflns_av_R_equivalents 0.03
_diffrn_reflns_limit_h_max 19
_diffrn_reflns_limit_h_min -19
_diffrn_reflns_limit_k_max 16
_diffrn_reflns_limit_k_min 0
_diffrn_reflns_limit_l_max 11
_diffrn_reflns_limit_l_min 0
_diffrn_reflns_number 2151
_diffrn_reflns_theta_max 28
_diffrn_standards_decay_% <0.7
_diffrn_standards_interval_time 60
_diffrn_standards_number 2
_exptl_absorpt_coefficient_mu 1.028
_exptl_absorpt_correction_T_max 1.165
_exptl_absorpt_correction_T_min 0.835
_exptl_absorpt_correction_type 'empirical (DIFABS; Walker & Stuart, 1983)'
_exptl_crystal_colour 'pale green'
_exptl_crystal_density_diffrn 1.85
_exptl_crystal_description prism
_exptl_crystal_F_000 901.61
_exptl_crystal_size_max 0.25
_exptl_crystal_size_mid 0.25
_exptl_crystal_size_min 0.15
_refine_diff_density_max 0.08
_refine_diff_density_min -0.3
_refine_ls_abs_structure_Flack 0.06(2)
_refine_ls_abs_structure_Rogers 1.000
_refine_ls_extinction_coef 621.1(248)
_refine_ls_extinction_method 'Larson (1970)'
_refine_ls_goodness_of_fit_obs 1.08
_refine_ls_hydrogen_treatment 'One U~eq~ value for all H atoms'
_refine_ls_number_parameters 289
_refine_ls_number_reflns 1783
_refine_ls_restrained_S_obs 1.0
_refine_ls_R_factor_obs 0.0306
_refine_ls_shift/esd_max 0.1
_refine_ls_structure_factor_coef F
_refine_ls_weighting_scheme 'Chebychev weighting scheme with parameters 6.25'
_refine_ls_wR_factor_obs 0.0343
_reflns_number_observed 1783
_reflns_number_total 1934
_reflns_observed_criterion I>=3\s(I)
_cod_data_source_file mu1094.cif
_cod_data_source_block mu1094a
_cod_depositor_comments
;
 Moving the _atom_type_scat_source data item into the _atom_type loop.
 All entries of the loop were assumed to have the same _atom_type_scat_source
 data item value.

 Antanas Vaitkus,
 2017-01-11

 Moving the _atom_type_scat_dispersion_real and
 _atom_type_scat_dispersion_imag data items into the _atom_type
 loop.

 Antanas Vaitkus,
 2017-01-11
;
_cod_original_cell_volume 1599.69
_cod_original_sg_symbol_H-M 'C c'
_cod_original_formula_sum 'C14 H10 Fe1 N2 Na1 O10'
_cod_database_code 2003475

loop_
_symmetry_equiv_pos_as_xyz
X,Y,Z
X+1/2,Y+1/2,Z
X,-Y,Z+1/2
X+1/2,-Y+1/2,Z+1/2

loop_
_atom_site_aniso_label
_atom_site_aniso_U_11
_atom_site_aniso_U_12
_atom_site_aniso_U_13
_atom_site_aniso_U_22
_atom_site_aniso_U_23
_atom_site_aniso_U_33
Fe(1) 0.0203(2) -0.0016(1) 0.0009(1) 0.0153(2) 0.0012(1) 0.0203(2)
Na(1) 0.0284(6) 0.0013(5) -0.0007(4) 0.0324(6) -0.0072(5) 0.0246(6)
C(1) 0.019(1) 0.002(1) 0.0037(9) 0.024(1) 0.000(1) 0.013(1)
C(2) 0.017(1) -0.0007(9) 0.0048(9) 0.022(1) -0.0003(9) 0.012(1)
C(3) 0.025(1) 0.002(1) 0.006(1) 0.021(1) 0.003(1) 0.023(1)
C(4) 0.031(2) -0.007(1) 0.006(1) 0.019(1) -0.002(1) 0.027(1)
C(5) 0.024(1) -0.009(1) 0.003(1) 0.026(1) -0.004(1) 0.025(1)
C(6) 0.014(1) -0.003(1) 0.0047(9) 0.024(1) 0.002(1) 0.016(1)
C(7) 0.017(1) -0.001(1) 0.0038(9) 0.028(1) 0.004(1) 0.018(1)
C(8) 0.020(1) 0.000(1) -0.0021(9) 0.024(1) -0.003(1) 0.018(1)
C(9) 0.017(1) -0.002(1) -0.0008(9) 0.027(1) -0.001(1) 0.016(1)
C(10) 0.022(1) -0.005(1) 0.005(1) 0.027(1) 0.002(1) 0.026(1)
C(11) 0.031(2) -0.006(1) -0.001(1) 0.020(1) 0.002(1) 0.029(2)
C(12) 0.023(1) 0.001(1) -0.003(1) 0.020(1) -0.002(1) 0.025(2)
C(13) 0.018(1) 0.002(1) -0.0016(9) 0.023(1) 0.0003(9) 0.015(1)
C(14) 0.016(1) 0.001(1) -0.0003(9) 0.025(1) 0.002(1) 0.017(1)
N(1) 0.018(1) -0.0027(8) 0.0045(8) 0.020(1) -0.0006(8) 0.018(1)
N(2) 0.017(1) -0.0007(9) 0.0019(8) 0.017(1) 0.0011(9) 0.020(1)
O(1) 0.026(1) 0.0005(8) -0.0056(8) 0.022(1) -0.0024(8) 0.022(1)
O(2) 0.029(1) 0.0043(9) -0.0074(8) 0.030(1) -0.0003(9) 0.024(1)
O(3) 0.024(1) -0.0069(9) -0.0069(8) 0.042(1) 0.010(1) 0.028(1)
O(4) 0.030(1) -0.0002(8) -0.008(1) 0.024(1) 0.0067(8) 0.032(1)
O(5) 0.024(1) -0.0002(7) 0.0079(9) 0.022(1) -0.0053(8) 0.030(1)
O(6) 0.024(1) -0.003(1) 0.0109(9) 0.038(1) -0.009(1) 0.034(1)
O(7) 0.025(1) -0.0011(8) 0.0097(8) 0.024(1) 0.0032(8) 0.028(1)
O(8) 0.031(1) 0.0051(9) 0.014(1) 0.031(1) 0.001(1) 0.034(1)
O(9) 0.052(1) 0.013(1) -0.006(1) 0.041(1) -0.004(1) 0.024(1)
O(10) 0.057(2) -0.035(2) -0.003(1) 0.075(2) -0.007(1) 0.025(1)

loop_
_atom_site_label
_atom_site_occupancy
_atom_site_fract_x
_atom_site_fract_y
_atom_site_fract_z
_atom_site_U_iso_or_equiv
_atom_site_thermal_displace_type
Fe(1) 1.0000 -0.00007(6) 0.24700(3) -0.0001(1) 0.0184 Uani
Na(1) 1.0000 0.2406(1) 0.1333(1) 0.7506(2) 0.0277 Uani
C(1) 1.0000 0.0864(2) 0.0712(2) 0.1637(3) 0.0178 Uani
C(2) 1.0000 0.0189(2) 0.0165(2) 0.0525(3) 0.0158 Uani
C(3) 1.0000 0.0048(2) -0.0933(2) 0.0322(3) 0.0223 Uani
C(4) 1.0000 -0.0636(2) -0.1252(2) -0.0731(4) 0.0239 Uani
C(5) 1.0000 -0.1153(2) -0.0491(2) -0.1560(3) 0.0231 Uani
C(6) 1.0000 -0.0964(2) 0.0588(2) -0.1295(3) 0.0169 Uani
C(7) 1.0000 -0.1399(2) 0.1565(2) -0.2065(3) 0.0198 Uani
C(8) 1.0000 0.1438(2) 0.3284(2) -0.1796(3) 0.0203 Uani
C(9) 1.0000 0.1063(2) 0.4284(2) -0.1078(3) 0.0192 Uani
C(10) 1.0000 0.1313(2) 0.5343(2) -0.1295(4) 0.0242 Uani
C(11) 1.0000 0.0834(2) 0.6141(2) -0.0575(4) 0.0252 Uani
C(12) 1.0000 0.0130(2) 0.5874(2) 0.0342(3) 0.0225 Uani
C(13) 1.0000 -0.0070(2) 0.4791(2) 0.0520(3) 0.0185 Uani
C(14) 1.0000 -0.0787(2) 0.4288(2) 0.1465(3) 0.0188 Uani
N(1) 1.0000 -0.0308(2) 0.0874(2) -0.0266(3) 0.0180 Uani
N(2) 1.0000 0.0393(2) 0.4045(2) -0.0189(3) 0.0181 Uani
O(1) 1.0000 0.0789(1) 0.1742(2) 0.1644(2) 0.0231 Uani
O(2) 1.0000 0.1396(2) 0.0180(2) 0.2452(3) 0.0267 Uani
O(3) 1.0000 -0.2032(2) 0.1459(2) -0.3016(3) 0.0285 Uani
O(4) 1.0000 -0.1039(2) 0.2453(2) -0.1621(3) 0.0269 Uani
O(5) 1.0000 0.0986(2) 0.2424(2) -0.1534(3) 0.0242 Uani
O(6) 1.0000 0.2101(2) 0.3309(2) -0.2552(3) 0.0292 Uani
O(7) 1.0000 -0.0773(2) 0.3258(2) 0.1465(3) 0.0242 Uani
O(8) 1.0000 -0.1308(2) 0.4851(2) 0.2140(3) 0.0293 Uani
O(9) 1.0000 0.2876(2) 0.1573(3) 0.0099(3) 0.0360 Uani
O(10) 1.0000 0.2309(3) 0.1449(4) 0.4774(3) 0.0416 Uani
H(3) 1.0000 0.035(3) -0.138(4) 0.087(5) 0.031(3) Uiso
H(4) 1.0000 -0.074(3) -0.201(4) -0.085(5) 0.031(3) Uiso
H(5) 1.0000 -0.166(3) -0.073(4) -0.218(5) 0.031(3) Uiso
H(10) 1.0000 0.179(3) 0.552(4) -0.176(5) 0.031(3) Uiso
H(11) 1.0000 0.104(3) 0.687(4) -0.063(5) 0.031(3) Uiso
H(12) 1.0000 -0.018(3) 0.643(4) 0.071(5) 0.031(3) Uiso
H(91) 1.0000 0.307(3) 0.123(4) 0.068(6) 0.031(3) Uiso
H(92) 1.0000 0.284(3) 0.218(4) 0.060(5) 0.031(3) Uiso
H(101) 1.0000 0.262(3) 0.177(4) 0.442(5) 0.031(3) Uiso
H(102) 1.0000 0.214(3) 0.106(4) 0.439(6) 0.031(3) Uiso

loop_
_atom_type_symbol
_atom_type_scat_dispersion_real
_atom_type_scat_dispersion_imag
_atom_type_scat_source
'C   ' 0.0020 0.0020 'IntTabIV Table 2.2B'
'H   ' 0.0000 0.0000 'IntTabIV Table 2.2B'
'O   ' 0.0080 0.0060 'IntTabIV Table 2.2B'
'N   ' 0.0040 0.0030 'IntTabIV Table 2.2B'
'Na  ' 0.0300 0.0250 'IntTabIV Table 2.2B'
'Fe  ' 0.3010 0.8450 'IntTabIV Table 2.2B'

loop_
_geom_angle_atom_site_label_1
_geom_angle_atom_site_label_2
_geom_angle_atom_site_label_3
_geom_angle_site_symmetry_1
_geom_angle_site_symmetry_3
_geom_angle
_geom_angle_publ_flag
N(1) Fe(1) N(2) . . 168.26(9) yes
N(1) Fe(1) O(1) . . 76.20(9) yes
N(2) Fe(1) O(1) . . 109.04(9) yes
N(1) Fe(1) O(4) . . 75.82(9) yes
N(2) Fe(1) O(4) . . 99.57(9) yes
O(1) Fe(1) O(4) . . 151.39(9) yes
N(1) Fe(1) O(5) . . 93.74(9) yes
N(2) Fe(1) O(5) . . 75.82(9) yes
O(1) Fe(1) O(5) . . 91.83(9) yes
O(4) Fe(1) O(5) . . 95.80(10) yes
N(1) Fe(1) O(7) . . 114.22(9) yes
N(2) Fe(1) O(7) . . 76.20(9) yes
O(1) Fe(1) O(7) . . 96.13(9) yes
O(4) Fe(1) O(7) . . 89.90(10) yes
O(5) Fe(1) O(7) . . 152.00(8) yes
C(2) C(1) O(1) . . 113.3(2) yes
C(2) C(1) O(2) . . 120.6(2) yes
O(1) C(1) O(2) . . 126.1(3) yes
C(1) C(2) C(3) . . 127.7(2) yes
C(1) C(2) N(1) . . 111.4(2) yes
C(3) C(2) N(1) . . 120.9(3) yes
C(2) C(3) C(4) . . 117.7(3) yes
C(2) C(3) H(3) . . 120.(3) no
C(4) C(3) H(3) . . 122.(3) no
C(3) C(4) C(5) . . 120.6(3) yes
C(3) C(4) H(4) . . 117.(3) no
C(5) C(4) H(4) . . 122.(3) no
C(4) C(5) C(6) . . 118.0(3) yes
C(4) C(5) H(5) . . 118.(3) no
C(6) C(5) H(5) . . 123.(3) no
C(5) C(6) C(7) . . 128.7(3) yes
C(5) C(6) N(1) . . 120.2(3) yes
C(7) C(6) N(1) . . 111.1(2) yes
C(6) C(7) O(3) . . 120.4(3) yes
C(6) C(7) O(4) . . 113.5(2) yes
O(3) C(7) O(4) . . 126.2(3) yes
C(9) C(8) O(5) . . 113.7(2) yes
C(9) C(8) O(6) . . 122.0(3) yes
O(5) C(8) O(6) . . 124.3(3) yes
C(8) C(9) C(10) . . 128.3(3) yes
C(8) C(9) N(2) . . 111.1(2) yes
C(10) C(9) N(2) . . 120.5(3) yes
C(9) C(10) C(11) . . 118.1(3) yes
C(9) C(10) H(10) . . 123.(3) no
C(11) C(10) H(10) . . 119.(3) no
C(10) C(11) C(12) . . 120.5(3) yes
C(10) C(11) H(11) . . 118.(3) no
C(12) C(11) H(11) . . 121.(3) no
C(11) C(12) C(13) . . 117.9(3) yes
C(11) C(12) H(12) . . 116.(3) no
C(13) C(12) H(12) . . 126.(3) no
C(12) C(13) C(14) . . 128.4(3) yes
C(12) C(13) N(2) . . 120.5(3) yes
C(14) C(13) N(2) . . 111.1(2) yes
C(13) C(14) O(7) . . 113.6(2) yes
C(13) C(14) O(8) . . 120.5(3) yes
O(7) C(14) O(8) . . 125.9(3) yes
Fe(1) N(1) C(2) . . 118.3(2) yes
Fe(1) N(1) C(6) . . 119.0(2) yes
C(2) N(1) C(6) . . 122.6(3) yes
Fe(1) N(2) C(9) . . 119.1(2) yes
Fe(1) N(2) C(13) . . 118.2(2) yes
C(9) N(2) C(13) . . 122.5(2) yes
Fe(1) O(1) C(1) . . 119.5(2) yes
Fe(1) O(4) C(7) . . 120.6(2) yes
Fe(1) O(5) C(8) . . 119.6(2) yes
Fe(1) O(7) C(14) . . 119.8(2) yes
H(91) O(9) H(92) . . 101.(5) no
H(101) O(10) H(102) . . 117.(6) no
O(2) Na(1) O(5) 3 1_556 84.14(8) yes
O(2) Na(1) O(6) 3 1_556 130.90(10) yes
O(5) Na(1) O(6) 1_556 1_556 50.43(7) yes
O(2) Na(1) O(8) 3 4_555 91.20(9) yes
O(5) Na(1) O(8) 1_556 4_555 168.30(10) yes
O(6) Na(1) O(8) 1_556 4_555 136.99(9) yes
O(2) Na(1) O(9) 3 1_556 105.90(10) yes
O(5) Na(1) O(9) 1_556 1_556 80.70(10) yes
O(6) Na(1) O(9) 1_556 1_556 86.50(10) yes
O(8) Na(1) O(9) 4_555 1_556 90.30(10) yes
O(2) Na(1) O(10) 3 . 91.40(10) yes
O(5) Na(1) O(10) 1_556 . 105.70(10) yes
O(6) Na(1) O(10) 1_556 . 85.30(10) yes
O(8) Na(1) O(10) 4_555 . 85.00(10) yes
O(9) Na(1) O(10) 1_556 . 162.20(10) yes

loop_
_geom_bond_atom_site_label_1
_geom_bond_atom_site_label_2
_geom_bond_distance
_geom_bond_publ_flag
Fe(1) N(1) 2.047(2) yes
Fe(1) N(2) 2.053(2) yes
Fe(1) O(1) 2.012(2) yes
Fe(1) O(4) 2.030(2) yes
Fe(1) O(5) 2.034(2) yes
Fe(1) O(7) 2.013(2) yes
C(1) C(2) 1.515(4) yes
C(1) O(1) 1.285(4) yes
C(1) O(2) 1.225(4) yes
C(2) C(3) 1.392(4) yes
C(2) N(1) 1.318(4) yes
C(3) C(4) 1.386(4) yes
C(3) H(3) 0.85(5) no
C(4) C(5) 1.394(5) yes
C(4) H(4) 0.96(5) no
C(5) C(6) 1.387(4) yes
C(5) H(5) 0.95(5) no
C(6) C(7) 1.514(4) yes
C(6) N(1) 1.333(4) yes
C(7) O(3) 1.225(4) yes
C(7) O(4) 1.277(4) yes
C(8) C(9) 1.510(4) yes
C(8) O(5) 1.290(4) yes
C(8) O(6) 1.214(4) yes
C(9) C(10) 1.384(4) yes
C(9) N(2) 1.327(4) yes
C(10) C(11) 1.389(5) yes
C(10) H(10) 0.86(5) no
C(11) C(12) 1.390(5) yes
C(11) H(11) 0.96(4) no
C(12) C(13) 1.389(4) yes
C(12) H(12) 0.90(5) no
C(13) C(14) 1.516(4) yes
C(13) N(2) 1.327(4) yes
C(14) O(7) 1.281(4) yes
C(14) O(8) 1.218(4) yes
O(9) H(91) 0.71(5) no
O(9) H(92) 0.88(5) no
O(10) H(101) 0.70(5) no
O(10) H(102) 0.63(5) no

loop_
_geom_contact_atom_site_label_1
_geom_contact_atom_site_label_2
_geom_contact_distance
_geom_contact_site_symmetry_2
_geom_contact_publ_flag
Na(1) O(2) 2.409(3) 3 yes
Na(1) O(5) 2.683(3) 1_556 yes
Na(1) O(6) 2.500(3) 1_556 yes
Na(1) O(8) 2.450(3) 4_555 yes
Na(1) O(9) 2.331(3) 1_556 yes
Na(1) O(10) 2.363(3) . yes
